data_8106959
loop_
_publ_author_name
'Ghabbour, Hazem A.'

_publ_section_title
;
 Crystal structure of ethyl 2-amino-5-bromothiazole-4-carboxylate,
 C6H7BrN2O2S
;
_journal_issue 2
_journal_name_full 'Zeitschrift f\"ur Kristallographie - New Crystal Structures'
_journal_page_first 629
_journal_page_last 630
_journal_paper_doi 10.1515/ncrs-2015-0216
_journal_volume 231
_journal_year 2016
_chemical_formula_sum 'C6 H7 Br N2 O2 S'
_chemical_formula_weight 251.11
_space_group_crystal_system monoclinic
_space_group_IT_number 14
_space_group_name_Hall '-P 2ybc'
_space_group_name_H-M_alt 'P 1 21/c 1'
_atom_sites_solution_hydrogens geom
_atom_sites_solution_primary direct
_atom_sites_solution_secondary difmap
_cell_angle_alpha 90.00
_cell_angle_beta 95.207(2)
_cell_angle_gamma 90.00
_cell_formula_units_Z 8
_cell_length_a 11.2669(5)
_cell_length_b 8.3859(3)
_cell_length_c 19.4047(8)
_cell_measurement_reflns_used 7812
_cell_measurement_temperature 296(2)
_cell_measurement_theta_max 33.12
_cell_measurement_theta_min 2.65
_cell_volume 1825.85(13)
_computing_cell_refinement 'Bruker SAINT'
_computing_data_collection 'Bruker APEX2'
_computing_data_reduction 'Bruker SAINT'
_computing_molecular_graphics 'Bruker SHELXTL'
_computing_publication_material 'Bruker SHELXTL'
_computing_structure_refinement 'SHELXL-2014 (Sheldrick 2014)'
_computing_structure_solution 'SHELXS-97 (Sheldrick 2008)'
_diffrn_ambient_temperature 296(2)
_diffrn_measured_fraction_theta_full 0.999
_diffrn_measured_fraction_theta_max 0.999
_diffrn_measurement_device_type 'Bruker APEX-II D8 venture'
_diffrn_measurement_method '\f and \w scans'
_diffrn_radiation_monochromator graphite
_diffrn_radiation_source 'fine-focus sealed tube'
_diffrn_radiation_type MoK\a
_diffrn_radiation_wavelength 0.71073
_diffrn_reflns_av_R_equivalents 0.1210
_diffrn_reflns_av_sigmaI/netI 0.1021
_diffrn_reflns_limit_h_max 14
_diffrn_reflns_limit_h_min -14
_diffrn_reflns_limit_k_max 10
_diffrn_reflns_limit_k_min -10
_diffrn_reflns_limit_l_max 25
_diffrn_reflns_limit_l_min -25
_diffrn_reflns_number 22203
_diffrn_reflns_theta_full 27.50
_diffrn_reflns_theta_max 27.50
_diffrn_reflns_theta_min 2.65
_diffrn_standards_decay_% .
_diffrn_standards_interval_count .
_diffrn_standards_interval_time .
_diffrn_standards_number 0
_exptl_absorpt_coefficient_mu 4.692
_exptl_absorpt_correction_T_max 0.6802
_exptl_absorpt_correction_T_min 0.1493
_exptl_absorpt_correction_type multi-scan
_exptl_absorpt_process_details SADABS_bruker_2014
_exptl_crystal_colour colourless
_exptl_crystal_density_diffrn 1.827
_exptl_crystal_density_method 'not measured'
_exptl_crystal_description plate
_exptl_crystal_F_000 992
_exptl_crystal_size_max 0.65
_exptl_crystal_size_mid 0.37
_exptl_crystal_size_min 0.09
_refine_diff_density_max 0.890
_refine_diff_density_min -0.830
_refine_diff_density_rms 0.136
_refine_ls_extinction_method none
_refine_ls_goodness_of_fit_ref 1.032
_refine_ls_hydrogen_treatment mixed
_refine_ls_matrix_type full
_refine_ls_number_parameters 219
_refine_ls_number_reflns 4187
_refine_ls_number_restraints 0
_refine_ls_restrained_S_all 1.032
_refine_ls_R_factor_all 0.1119
_refine_ls_R_factor_gt 0.0556
_refine_ls_shift/su_max 0.001
_refine_ls_shift/su_mean 0.000
_refine_ls_structure_factor_coef Fsqd
_refine_ls_weighting_details 'calc w=1/[\s^2^(Fo^2^)+(0.0733P)^2^+0.1068P] where P=(Fo^2^+2Fc^2^)/3'
_refine_ls_weighting_scheme calc
_refine_ls_wR_factor_gt 0.1339
_refine_ls_wR_factor_ref 0.1619
_reflns_number_gt 2457
_reflns_number_total 4187
_reflns_threshold_expression >2sigma(I)
_cod_data_source_file suppl_ncrs-2015-0216_suppl.cif
_cod_data_source_block a_a
_cod_original_sg_symbol_H-M 'P 21/c'
_cod_database_code 8106959

loop_
_symmetry_equiv_pos_as_xyz
'x, y, z'
'-x, y+1/2, -z+1/2'
'-x, -y, -z'
'x, -y-1/2, z-1/2'

loop_
_atom_site_label
_atom_site_type_symbol
_atom_site_fract_x
_atom_site_fract_y
_atom_site_fract_z
_atom_site_U_iso_or_equiv
_atom_site_adp_type
_atom_site_occupancy
_atom_site_symmetry_multiplicity
_atom_site_calc_flag
_atom_site_refinement_flags
_atom_site_disorder_assembly
_atom_site_disorder_group
Br1A Br 0.51901(6) 0.12218(7) 0.64873(4) 0.0533(2) Uani 1 1 d . . .
S1A S 0.39651(13) -0.20647(16) 0.63441(7) 0.0398(4) Uani 1 1 d . . .
O1A O 0.7104(4) 0.0534(5) 0.5430(2) 0.0497(11) Uani 1 1 d . . .
O2A O 0.7175(3) -0.1771(4) 0.48574(18) 0.0361(9) Uani 1 1 d . . .
N1A N 0.3916(4) -0.4936(5) 0.5718(2) 0.0496(14) Uani 1 1 d . . .
H1AA H 0.4172 -0.5656 0.5436 0.059 Uiso 1 1 calc R . .
H1AB H 0.3315 -0.5157 0.5961 0.059 Uiso 1 1 calc R . .
N2A N 0.5341(4) -0.3052(5) 0.5436(2) 0.0324(10) Uani 1 1 d . . .
C1A C 0.4447(5) -0.3488(6) 0.5775(3) 0.0345(13) Uani 1 1 d . . .
C2A C 0.5701(5) -0.1516(6) 0.5625(2) 0.0284(11) Uani 1 1 d . . .
C3A C 0.5066(5) -0.0808(5) 0.6101(3) 0.0303(12) Uani 1 1 d . . .
C4A C 0.6727(5) -0.0786(6) 0.5305(3) 0.0312(12) Uani 1 1 d . . .
C5A C 0.8189(5) -0.1160(6) 0.4518(3) 0.0393(13) Uani 1 1 d . . .
H5AA H 0.8875 -0.0955 0.4863 0.047 Uiso 1 1 calc R . .
H5AB H 0.7975 -0.0153 0.4271 0.047 Uiso 1 1 calc R . .
C6A C 0.8491(6) -0.2434(7) 0.4016(3) 0.0434(14) Uani 1 1 d . . .
H6AA H 0.9209 -0.2124 0.3799 0.065 Uiso 1 1 calc R . .
H6AB H 0.7826 -0.2563 0.3659 0.065 Uiso 1 1 calc R . .
H6AC H 0.8635 -0.3444 0.4264 0.065 Uiso 1 1 calc R . .
Br1B Br 0.68953(6) 0.61254(7) 0.72453(3) 0.0520(2) Uani 1 1 d . . .
S1B S 0.74377(14) 0.38754(16) 0.60831(8) 0.0414(4) Uani 1 1 d . . .
O1B O 0.9981(4) 0.8580(4) 0.6104(2) 0.0520(11) Uani 1 1 d . . .
O2B O 0.8758(4) 0.8623(5) 0.6945(2) 0.0563(12) Uani 1 1 d . . .
N1B N 0.8746(4) 0.3275(6) 0.5017(3) 0.0480(13) Uani 1 1 d . . .
H1BA H 0.9297 0.3504 0.4738 0.058 Uiso 1 1 calc R . .
H1BB H 0.8328 0.2392 0.4956 0.058 Uiso 1 1 calc R . .
N2B N 0.9109(4) 0.5611(5) 0.5668(2) 0.0322(10) Uani 1 1 d . . .
C1B C 0.8540(5) 0.4287(6) 0.5540(3) 0.0351(13) Uani 1 1 d . . .
C2B C 0.8675(5) 0.6404(6) 0.6224(3) 0.0324(12) Uani 1 1 d . . .
C3B C 0.7786(5) 0.5636(6) 0.6505(3) 0.0354(13) Uani 1 1 d . . .
C4B C 0.9222(5) 0.7985(6) 0.6404(3) 0.0356(13) Uani 1 1 d . . .
C5B C 0.9135(6) 1.0270(9) 0.7123(4) 0.069(2) Uani 1 1 d . . .
H5BA H 0.9986 1.0285 0.7303 0.083 Uiso 1 1 calc R . .
H5BB H 0.9035 1.0956 0.6707 0.083 Uiso 1 1 calc R . .
C6B C 0.8400(7) 1.0859(8) 0.7647(4) 0.072(2) Uani 1 1 d . . .
H6BA H 0.8544 1.2003 0.7718 0.109 Uiso 1 1 calc R . .
H6BB H 0.8604 1.0289 0.8083 0.109 Uiso 1 1 calc R . .
H6BC H 0.7558 1.0683 0.7493 0.109 Uiso 1 1 calc R . .

loop_
_atom_site_aniso_label
_atom_site_aniso_U_11
_atom_site_aniso_U_22
_atom_site_aniso_U_33
_atom_site_aniso_U_23
_atom_site_aniso_U_13
_atom_site_aniso_U_12
Br1A 0.0607(5) 0.0405(4) 0.0639(4) -0.0225(3) 0.0343(3) -0.0171(3)
S1A 0.0427(9) 0.0347(7) 0.0456(8) -0.0048(6) 0.0229(7) -0.0071(6)
O1A 0.056(3) 0.036(2) 0.061(3) -0.0161(19) 0.031(2) -0.018(2)
O2A 0.037(2) 0.0356(19) 0.039(2) -0.0053(16) 0.0206(17) -0.0074(17)
N1A 0.057(4) 0.035(3) 0.061(3) -0.014(2) 0.031(3) -0.015(2)
N2A 0.041(3) 0.022(2) 0.036(2) -0.0017(17) 0.010(2) -0.0054(19)
C1A 0.039(3) 0.028(3) 0.038(3) -0.005(2) 0.014(3) -0.005(2)
C2A 0.029(3) 0.032(3) 0.025(3) 0.001(2) 0.006(2) -0.005(2)
C3A 0.036(3) 0.022(2) 0.034(3) -0.001(2) 0.010(2) -0.003(2)
C4A 0.037(3) 0.031(3) 0.028(3) 0.000(2) 0.010(2) -0.002(2)
C5A 0.039(4) 0.042(3) 0.039(3) 0.003(2) 0.017(3) -0.005(3)
C6A 0.051(4) 0.047(3) 0.036(3) -0.001(2) 0.020(3) -0.004(3)
Br1B 0.0603(5) 0.0617(4) 0.0382(4) -0.0080(3) 0.0278(3) -0.0107(3)
S1B 0.0452(9) 0.0381(8) 0.0439(8) -0.0056(6) 0.0204(7) -0.0127(6)
O1B 0.061(3) 0.044(2) 0.055(3) -0.0124(19) 0.026(2) -0.015(2)
O2B 0.074(3) 0.047(2) 0.053(3) -0.0215(19) 0.031(2) -0.024(2)
N1B 0.042(3) 0.043(3) 0.062(3) -0.023(2) 0.026(3) -0.016(2)
N2B 0.034(3) 0.031(2) 0.033(2) -0.0062(18) 0.012(2) -0.0062(19)
C1B 0.036(3) 0.033(3) 0.038(3) -0.006(2) 0.014(3) -0.001(2)
C2B 0.035(3) 0.034(3) 0.029(3) 0.001(2) 0.010(2) 0.000(2)
C3B 0.043(4) 0.033(3) 0.033(3) -0.006(2) 0.016(3) -0.003(2)
C4B 0.037(3) 0.043(3) 0.028(3) -0.007(2) 0.007(3) -0.006(3)
C5B 0.078(6) 0.058(4) 0.073(5) -0.035(4) 0.016(4) -0.024(4)
C6B 0.092(6) 0.060(4) 0.066(5) -0.025(4) 0.011(4) -0.007(4)

loop_
_atom_type_symbol
_atom_type_description
_atom_type_scat_dispersion_real
_atom_type_scat_dispersion_imag
_atom_type_scat_source
C C 0.0033 0.0016 'International Tables Vol C Tables 4.2.6.8 and 6.1.1.4'
H H 0.0000 0.0000 'International Tables Vol C Tables 4.2.6.8 and 6.1.1.4'
N N 0.0061 0.0033 'International Tables Vol C Tables 4.2.6.8 and 6.1.1.4'
O O 0.0106 0.0060 'International Tables Vol C Tables 4.2.6.8 and 6.1.1.4'
S S 0.1246 0.1234 'International Tables Vol C Tables 4.2.6.8 and 6.1.1.4'
Br Br -0.2901 2.4595 'International Tables Vol C Tables 4.2.6.8 and 6.1.1.4'

loop_
_geom_angle_atom_site_label_1
_geom_angle_atom_site_label_2
_geom_angle_atom_site_label_3
_geom_angle
_geom_angle_site_symmetry_1
_geom_angle_site_symmetry_3
C3A S1A C1A 88.4(2) . .
C4A O2A C5A 115.7(4) . .
C1A N1A H1AA 120.0 . .
C1A N1A H1AB 120.0 . .
H1AA N1A H1AB 120.0 . .
C1A N2A C2A 110.3(4) . .
N2A C1A N1A 124.4(5) . .
N2A C1A S1A 115.2(4) . .
N1A C1A S1A 120.4(4) . .
C3A C2A N2A 115.2(4) . .
C3A C2A C4A 125.5(4) . .
N2A C2A C4A 119.3(4) . .
C2A C3A S1A 110.9(4) . .
C2A C3A Br1A 130.5(4) . .
S1A C3A Br1A 118.6(3) . .
O1A C4A O2A 123.7(5) . .
O1A C4A C2A 124.5(5) . .
O2A C4A C2A 111.8(4) . .
O2A C5A C6A 105.9(4) . .
O2A C5A H5AA 110.6 . .
C6A C5A H5AA 110.6 . .
O2A C5A H5AB 110.6 . .
C6A C5A H5AB 110.6 . .
H5AA C5A H5AB 108.7 . .
C5A C6A H6AA 109.5 . .
C5A C6A H6AB 109.5 . .
H6AA C6A H6AB 109.5 . .
C5A C6A H6AC 109.5 . .
H6AA C6A H6AC 109.5 . .
H6AB C6A H6AC 109.5 . .
C3B S1B C1B 88.5(3) . .
C4B O2B C5B 115.9(5) . .
C1B N1B H1BA 120.0 . .
C1B N1B H1BB 120.0 . .
H1BA N1B H1BB 120.0 . .
C1B N2B C2B 110.9(5) . .
N2B C1B N1B 124.4(5) . .
N2B C1B S1B 115.0(4) . .
N1B C1B S1B 120.6(4) . .
C3B C2B N2B 114.3(5) . .
C3B C2B C4B 129.6(5) . .
N2B C2B C4B 116.1(5) . .
C2B C3B S1B 111.3(4) . .
C2B C3B Br1B 132.6(4) . .
S1B C3B Br1B 116.1(3) . .
O1B C4B O2B 124.8(5) . .
O1B C4B C2B 124.1(5) . .
O2B C4B C2B 111.1(5) . .
C6B C5B O2B 108.2(6) . .
C6B C5B H5BA 110.1 . .
O2B C5B H5BA 110.1 . .
C6B C5B H5BB 110.1 . .
O2B C5B H5BB 110.1 . .
H5BA C5B H5BB 108.4 . .
C5B C6B H6BA 109.5 . .
C5B C6B H6BB 109.5 . .
H6BA C6B H6BB 109.5 . .
C5B C6B H6BC 109.5 . .
H6BA C6B H6BC 109.5 . .
H6BB C6B H6BC 109.5 . .

loop_
_geom_bond_atom_site_label_1
_geom_bond_atom_site_label_2
_geom_bond_distance
_geom_bond_site_symmetry_2
Br1A C3A 1.860(5) .
S1A C3A 1.725(5) .
S1A C1A 1.745(5) .
O1A C4A 1.202(6) .
O2A C4A 1.331(6) .
O2A C5A 1.462(6) .
N1A C1A 1.354(6) .
N1A H1AA 0.8800 .
N1A H1AB 0.8800 .
N2A C1A 1.304(7) .
N2A C2A 1.390(6) .
C2A C3A 1.356(7) .
C2A C4A 1.491(7) .
C5A C6A 1.506(7) .
C5A H5AA 0.9900 .
C5A H5AB 0.9900 .
C6A H6AA 0.9800 .
C6A H6AB 0.9800 .
C6A H6AC 0.9800 .
Br1B C3B 1.871(5) .
S1B C3B 1.716(5) .
S1B C1B 1.736(6) .
O1B C4B 1.187(6) .
O2B C4B 1.327(6) .
O2B C5B 1.476(7) .
N1B C1B 1.359(7) .
N1B H1BA 0.8800 .
N1B H1BB 0.8800 .
N2B C1B 1.295(7) .
N2B C2B 1.392(6) .
C2B C3B 1.348(7) .
C2B C4B 1.490(7) .
C5B C6B 1.455(9) .
C5B H5BA 0.9900 .
C5B H5BB 0.9900 .
C6B H6BA 0.9800 .
C6B H6BB 0.9800 .
C6B H6BC 0.9800 .

loop_
_geom_torsion_atom_site_label_1
_geom_torsion_atom_site_label_2
_geom_torsion_atom_site_label_3
_geom_torsion_atom_site_label_4
_geom_torsion
_geom_torsion_site_symmetry_1
_geom_torsion_site_symmetry_2
_geom_torsion_site_symmetry_3
_geom_torsion_site_symmetry_4
C2A N2A C1A N1A -178.3(5) . . . .
C2A N2A C1A S1A 0.5(6) . . . .
C3A S1A C1A N2A -0.3(4) . . . .
C3A S1A C1A N1A 178.6(5) . . . .
C1A N2A C2A C3A -0.5(7) . . . .
C1A N2A C2A C4A 179.2(5) . . . .
N2A C2A C3A S1A 0.3(6) . . . .
C4A C2A C3A S1A -179.3(4) . . . .
N2A C2A C3A Br1A -178.2(4) . . . .
C4A C2A C3A Br1A 2.1(8) . . . .
C1A S1A C3A C2A 0.0(4) . . . .
C1A S1A C3A Br1A 178.7(3) . . . .
C5A O2A C4A O1A 0.6(8) . . . .
C5A O2A C4A C2A -179.8(4) . . . .
C3A C2A C4A O1A -0.7(9) . . . .
N2A C2A C4A O1A 179.6(5) . . . .
C3A C2A C4A O2A 179.8(5) . . . .
N2A C2A C4A O2A 0.1(7) . . . .
C4A O2A C5A C6A -177.1(4) . . . .
C2B N2B C1B N1B 178.4(5) . . . .
C2B N2B C1B S1B -0.5(6) . . . .
C3B S1B C1B N2B 0.2(5) . . . .
C3B S1B C1B N1B -178.7(5) . . . .
C1B N2B C2B C3B 0.6(7) . . . .
C1B N2B C2B C4B -177.4(5) . . . .
N2B C2B C3B S1B -0.4(6) . . . .
C4B C2B C3B S1B 177.2(5) . . . .
N2B C2B C3B Br1B 179.7(4) . . . .
C4B C2B C3B Br1B -2.7(10) . . . .
C1B S1B C3B C2B 0.1(5) . . . .
C1B S1B C3B Br1B -180.0(3) . . . .
C5B O2B C4B O1B 7.2(9) . . . .
C5B O2B C4B C2B -173.4(5) . . . .
C3B C2B C4B O1B -177.3(6) . . . .
N2B C2B C4B O1B 0.3(8) . . . .
C3B C2B C4B O2B 3.4(8) . . . .
N2B C2B C4B O2B -179.0(5) . . . .
C4B O2B C5B C6B 170.8(6) . . . .
